data_2235130
loop_
_publ_author_name
'Liu, Ju'
'Cai, Zhi-Qiang'
'Wang, Yang'
'Sang, Yu-Li'
'Xu, Li-Feng'

_publ_section_title
;
 3-(2,4-Dichlorophenyl)-5-(4-fluorophenyl)-2-phenyl-7-(trifluoromethyl)pyrazolo[1,5-<i>a</i>]pyrimidine
;
_journal_coeditor_code KP2419
_journal_issue 6
_journal_name_full 'Acta Crystallographica Section E'
_journal_page_first o1923
_journal_paper_doi 10.1107/S1600536812023641
_journal_volume 68
_journal_year 2012
_chemical_formula_iupac 'C25 H13 Cl2 F4 N3'
_chemical_formula_moiety 'C25 H13 Cl2 F4 N3'
_chemical_formula_sum 'C25 H13 Cl2 F4 N3'
_chemical_formula_weight 502.28
_chemical_name_systematic
;
3-(2,4-Dichlorophenyl)-5-(4-fluorophenyl)-2-phenyl-7-
(trifluoromethyl)pyrazolo[1,5-<i>a</i>]pyrimidine
;
_space_group_IT_number 14
_symmetry_cell_setting monoclinic
_symmetry_space_group_name_Hall '-P 2ybc'
_symmetry_space_group_name_H-M 'P 1 21/c 1'
_atom_sites_solution_hydrogens geom
_atom_sites_solution_primary direct
_atom_sites_solution_secondary difmap
_audit_creation_method SHELXL-97
_cell_angle_alpha 90.00
_cell_angle_beta 99.46(3)
_cell_angle_gamma 90.00
_cell_formula_units_Z 4
_cell_length_a 9.0826(18)
_cell_length_b 9.0606(18)
_cell_length_c 27.259(6)
_cell_measurement_reflns_used 5009
_cell_measurement_temperature 293(2)
_cell_measurement_theta_max 27.8944
_cell_measurement_theta_min 2.2724
_cell_volume 2212.7(8)
_computing_cell_refinement 'RAPID-AUTO (Rigaku, 1998)'
_computing_data_collection 'RAPID-AUTO (Rigaku, 1998)'
_computing_data_reduction 'CrystalClear (Rigaku/MSC, 2005)'
_computing_molecular_graphics 'SHELXTL (Sheldrick, 2008)'
_computing_publication_material 'SHELXTL (Sheldrick, 2008)'
_computing_structure_refinement 'SHELXL97 (Sheldrick, 2008)'
_computing_structure_solution 'SHELXS97 (Sheldrick, 2008)'
_diffrn_ambient_temperature 293(2)
_diffrn_measured_fraction_theta_full 0.999
_diffrn_measured_fraction_theta_max 0.999
_diffrn_measurement_device_type 'Rigaku Saturn'
_diffrn_measurement_method '\w scans'
_diffrn_radiation_monochromator confocal
_diffrn_radiation_source 'rotating anode'
_diffrn_radiation_type MoK\a
_diffrn_radiation_wavelength 0.71073
_diffrn_reflns_av_R_equivalents 0.0405
_diffrn_reflns_av_sigmaI/netI 0.0352
_diffrn_reflns_limit_h_max 10
_diffrn_reflns_limit_h_min -10
_diffrn_reflns_limit_k_max 7
_diffrn_reflns_limit_k_min -10
_diffrn_reflns_limit_l_max 32
_diffrn_reflns_limit_l_min -30
_diffrn_reflns_number 15847
_diffrn_reflns_theta_full 25.02
_diffrn_reflns_theta_max 25.02
_diffrn_reflns_theta_min 2.37
_diffrn_standards_decay_% 0
_diffrn_standards_interval_count 0
_diffrn_standards_interval_time 0
_diffrn_standards_number 0
_exptl_absorpt_coefficient_mu 0.346
_exptl_absorpt_correction_T_max 0.9339
_exptl_absorpt_correction_T_min 0.9215
_exptl_absorpt_correction_type multi-scan
_exptl_absorpt_process_details '(CrystalClear; Rigaku/MSC, 2005)'
_exptl_crystal_colour yellow
_exptl_crystal_density_diffrn 1.508
_exptl_crystal_density_method 'not measured'
_exptl_crystal_description prism
_exptl_crystal_F_000 1016
_exptl_crystal_size_max 0.24
_exptl_crystal_size_mid 0.22
_exptl_crystal_size_min 0.20
_refine_diff_density_max 0.367
_refine_diff_density_min -0.464
_refine_ls_extinction_coef 0.028(3)
_refine_ls_extinction_expression Fc^*^=kFc[1+0.001xFc^2^\l^3^/sin(2\q)]^-1/4^
_refine_ls_extinction_method 'SHELXL97 (Sheldrick, 2008)'
_refine_ls_goodness_of_fit_ref 1.090
_refine_ls_hydrogen_treatment constr
_refine_ls_matrix_type full
_refine_ls_number_parameters 308
_refine_ls_number_reflns 3895
_refine_ls_number_restraints 0
_refine_ls_restrained_S_all 1.090
_refine_ls_R_factor_all 0.0643
_refine_ls_R_factor_gt 0.0506
_refine_ls_shift/su_max 0.001
_refine_ls_shift/su_mean 0.000
_refine_ls_structure_factor_coef Fsqd
_refine_ls_weighting_details 'calc w=1/[\s^2^(Fo^2^)+(0.0833P)^2^+0.0400P] where P=(Fo^2^+2Fc^2^)/3'
_refine_ls_weighting_scheme calc
_refine_ls_wR_factor_gt 0.1311
_refine_ls_wR_factor_ref 0.1430
_reflns_number_gt 3056
_reflns_number_total 3895
_reflns_threshold_expression I>2sigma(I)
_cod_data_source_file kp2419.cif
_cod_data_source_block I
_cod_original_sg_symbol_H-M 'P 21/c'
_cod_database_code 2235130
_cod_database_fobs_code 2235130

loop_
_symmetry_equiv_pos_as_xyz
'x, y, z'
'-x, y+1/2, -z+1/2'
'-x, -y, -z'
'x, -y-1/2, z-1/2'

loop_
_atom_site_type_symbol
_atom_site_label
_atom_site_fract_x
_atom_site_fract_y
_atom_site_fract_z
_atom_site_U_iso_or_equiv
_atom_site_adp_type
_atom_site_calc_flag
_atom_site_refinement_flags
_atom_site_occupancy
_atom_site_symmetry_multiplicity
Cl Cl1 1.31929(9) 0.44828(10) 0.47969(3) 0.0868(3) Uani d . 1 1
Cl Cl2 0.94948(12) 0.20741(11) 0.59085(3) 0.1024(4) Uani d . 1 1
F F1 1.09069(17) 0.35785(15) 0.20644(5) 0.0619(4) Uani d . 1 1
F F2 1.2102(2) 0.5478(2) 0.23496(6) 0.0886(6) Uani d . 1 1
F F3 0.9955(2) 0.56762(17) 0.18909(5) 0.0831(6) Uani d . 1 1
F F4 0.24299(18) 0.7892(2) 0.32444(6) 0.0917(6) Uani d . 1 1
N N1 1.2012(2) 0.33960(19) 0.31669(6) 0.0413(4) Uani d . 1 1
N N2 1.0698(2) 0.41358(18) 0.31156(6) 0.0385(4) Uani d . 1 1
N N3 0.8699(2) 0.47095(19) 0.35650(6) 0.0401(4) Uani d . 1 1
C C1 1.2191(2) 0.2873(2) 0.36384(7) 0.0388(5) Uani d . 1 1
C C2 1.3488(2) 0.1903(2) 0.37979(8) 0.0432(5) Uani d . 1 1
C C3 1.4710(3) 0.1954(3) 0.35534(9) 0.0542(6) Uani d . 1 1
H H3 1.4737 0.2649 0.3304 0.065 Uiso calc R 1 1
C C4 1.5895(3) 0.0981(3) 0.36768(10) 0.0670(8) Uani d . 1 1
H H4 1.6707 0.1023 0.3509 0.080 Uiso calc R 1 1
C C5 1.5865(3) -0.0044(3) 0.40471(11) 0.0727(9) Uani d . 1 1
H H5 1.6655 -0.0701 0.4129 0.087 Uiso calc R 1 1
C C6 1.4674(4) -0.0098(3) 0.42954(11) 0.0731(8) Uani d . 1 1
H H6 1.4664 -0.0782 0.4549 0.088 Uiso calc R 1 1
C C7 1.3487(3) 0.0857(3) 0.41720(9) 0.0594(7) Uani d . 1 1
H H7 1.2678 0.0802 0.4341 0.071 Uiso calc R 1 1
C C8 1.1017(2) 0.3286(2) 0.38894(7) 0.0395(5) Uani d . 1 1
C C9 1.0711(2) 0.2977(2) 0.43952(7) 0.0402(5) Uani d . 1 1
C C10 1.1586(3) 0.3478(2) 0.48288(8) 0.0468(6) Uani d . 1 1
C C11 1.1222(3) 0.3204(3) 0.52918(8) 0.0553(7) Uani d . 1 1
H H11 1.1831 0.3551 0.5576 0.066 Uiso calc R 1 1
C C12 0.9960(3) 0.2419(3) 0.53295(8) 0.0592(7) Uani d . 1 1
C C13 0.9050(3) 0.1923(3) 0.49108(10) 0.0747(9) Uani d . 1 1
H H13 0.8181 0.1407 0.4936 0.090 Uiso calc R 1 1
C C14 0.9437(3) 0.2199(3) 0.44528(9) 0.0620(7) Uani d . 1 1
H H14 0.8820 0.1849 0.4170 0.074 Uiso calc R 1 1
C C15 1.0032(2) 0.4081(2) 0.35423(7) 0.0378(5) Uani d . 1 1
C C16 0.8006(2) 0.5390(2) 0.31605(7) 0.0386(5) Uani d . 1 1
C C17 0.8643(3) 0.5463(2) 0.27171(8) 0.0424(5) Uani d . 1 1
H H17 0.8129 0.5937 0.2438 0.051 Uiso calc R 1 1
C C18 0.9989(2) 0.4847(2) 0.27000(7) 0.0394(5) Uani d . 1 1
C C19 1.0751(3) 0.4900(3) 0.22528(8) 0.0461(6) Uani d . 1 1
C C20 0.6539(2) 0.6071(2) 0.31877(7) 0.0396(5) Uani d . 1 1
C C21 0.5912(3) 0.7106(3) 0.28349(9) 0.0493(6) Uani d . 1 1
H H21 0.6427 0.7381 0.2581 0.059 Uiso calc R 1 1
C C22 0.4542(3) 0.7726(3) 0.28576(9) 0.0573(7) Uani d . 1 1
H H22 0.4130 0.8419 0.2623 0.069 Uiso calc R 1 1
C C23 0.3796(3) 0.7307(3) 0.32307(10) 0.0576(7) Uani d . 1 1
C C24 0.4372(3) 0.6316(3) 0.35902(9) 0.0564(6) Uani d . 1 1
H H24 0.3848 0.6061 0.3844 0.068 Uiso calc R 1 1
C C25 0.5753(3) 0.5702(2) 0.35670(8) 0.0473(6) Uani d . 1 1
H H25 0.6163 0.5030 0.3809 0.057 Uiso calc R 1 1

loop_
_atom_site_aniso_label
_atom_site_aniso_U_11
_atom_site_aniso_U_22
_atom_site_aniso_U_33
_atom_site_aniso_U_12
_atom_site_aniso_U_13
_atom_site_aniso_U_23
Cl1 0.0765(6) 0.1313(7) 0.0511(4) -0.0570(5) 0.0062(4) -0.0089(4)
Cl2 0.1446(9) 0.1281(8) 0.0411(4) -0.0592(6) 0.0350(5) -0.0028(4)
F1 0.0830(11) 0.0617(9) 0.0432(8) 0.0200(7) 0.0171(7) -0.0052(6)
F2 0.0899(13) 0.1194(15) 0.0648(10) -0.0465(11) 0.0371(9) -0.0103(9)
F3 0.1145(14) 0.0927(12) 0.0507(9) 0.0534(10) 0.0388(9) 0.0330(8)
F4 0.0567(10) 0.1403(16) 0.0836(12) 0.0343(10) 0.0276(9) 0.0172(11)
N1 0.0423(11) 0.0467(10) 0.0346(9) -0.0032(8) 0.0056(8) -0.0020(8)
N2 0.0449(11) 0.0409(10) 0.0303(9) 0.0002(8) 0.0075(8) 0.0001(7)
N3 0.0425(10) 0.0471(10) 0.0315(9) -0.0027(8) 0.0083(8) -0.0011(8)
C1 0.0382(12) 0.0458(12) 0.0321(11) -0.0077(9) 0.0049(9) -0.0040(9)
C2 0.0425(13) 0.0500(13) 0.0356(11) -0.0023(10) 0.0021(10) -0.0076(10)
C3 0.0491(14) 0.0662(15) 0.0459(14) -0.0023(12) 0.0033(11) -0.0048(12)
C4 0.0484(16) 0.087(2) 0.0648(17) 0.0074(14) 0.0059(13) -0.0123(16)
C5 0.0590(19) 0.0739(18) 0.080(2) 0.0197(15) -0.0047(16) -0.0118(16)
C6 0.080(2) 0.0664(17) 0.0702(19) 0.0159(16) 0.0042(16) 0.0117(15)
C7 0.0614(16) 0.0612(15) 0.0560(16) 0.0081(13) 0.0108(13) 0.0055(12)
C8 0.0430(12) 0.0447(12) 0.0299(10) -0.0063(9) 0.0036(9) -0.0008(9)
C9 0.0408(12) 0.0465(12) 0.0320(11) -0.0018(10) 0.0028(9) 0.0022(9)
C10 0.0486(14) 0.0560(14) 0.0344(12) -0.0109(11) 0.0024(10) -0.0003(10)
C11 0.0632(16) 0.0666(16) 0.0337(12) -0.0140(13) 0.0010(11) -0.0032(11)
C12 0.0747(18) 0.0703(16) 0.0346(13) -0.0133(14) 0.0148(12) 0.0029(11)
C13 0.0732(19) 0.104(2) 0.0478(15) -0.0433(17) 0.0131(14) 0.0027(15)
C14 0.0591(16) 0.0897(19) 0.0355(13) -0.0285(14) 0.0028(11) -0.0048(12)
C15 0.0424(12) 0.0442(12) 0.0274(10) -0.0045(9) 0.0071(9) -0.0028(9)
C16 0.0439(12) 0.0378(11) 0.0338(11) -0.0055(9) 0.0052(9) -0.0028(9)
C17 0.0494(14) 0.0440(12) 0.0341(11) 0.0012(10) 0.0074(10) 0.0014(9)
C18 0.0518(14) 0.0371(11) 0.0303(11) -0.0035(10) 0.0095(10) -0.0006(9)
C19 0.0576(15) 0.0468(13) 0.0358(12) 0.0053(11) 0.0133(11) 0.0039(10)
C20 0.0407(12) 0.0421(12) 0.0362(11) -0.0068(9) 0.0064(9) -0.0043(9)
C21 0.0441(13) 0.0639(15) 0.0404(12) -0.0012(11) 0.0080(10) 0.0047(11)
C22 0.0495(14) 0.0713(16) 0.0504(14) 0.0128(12) 0.0064(12) 0.0111(12)
C23 0.0412(14) 0.0759(17) 0.0563(15) 0.0061(12) 0.0093(12) -0.0060(13)
C24 0.0552(15) 0.0684(16) 0.0504(14) -0.0040(13) 0.0227(12) -0.0013(13)
C25 0.0540(14) 0.0510(13) 0.0389(12) -0.0036(11) 0.0134(11) 0.0012(10)

loop_
_atom_type_symbol
_atom_type_description
_atom_type_scat_dispersion_real
_atom_type_scat_dispersion_imag
_atom_type_scat_source
C C 0.0033 0.0016 'International Tables Vol C Tables 4.2.6.8 and 6.1.1.4'
H H 0.0000 0.0000 'International Tables Vol C Tables 4.2.6.8 and 6.1.1.4'
N N 0.0061 0.0033 'International Tables Vol C Tables 4.2.6.8 and 6.1.1.4'
F F 0.0171 0.0103 'International Tables Vol C Tables 4.2.6.8 and 6.1.1.4'
Cl Cl 0.1484 0.1585 'International Tables Vol C Tables 4.2.6.8 and 6.1.1.4'

loop_
_geom_angle_atom_site_label_1
_geom_angle_atom_site_label_2
_geom_angle_atom_site_label_3
_geom_angle
C1 N1 N2 103.71(17)
N1 N2 C18 127.17(18)
N1 N2 C15 112.99(16)
C18 N2 C15 119.81(18)
C16 N3 C15 117.66(18)
N1 C1 C8 112.68(18)
N1 C1 C2 116.95(19)
C8 C1 C2 130.22(19)
C3 C2 C7 118.2(2)
C3 C2 C1 120.1(2)
C7 C2 C1 121.6(2)
C2 C3 C4 120.8(2)
C2 C3 H3 119.6
C4 C3 H3 119.6
C5 C4 C3 119.9(3)
C5 C4 H4 120.0
C3 C4 H4 120.0
C6 C5 C4 119.9(3)
C6 C5 H5 120.0
C4 C5 H5 120.0
C5 C6 C7 120.4(3)
C5 C6 H6 119.8
C7 C6 H6 119.8
C6 C7 C2 120.7(3)
C6 C7 H7 119.6
C2 C7 H7 119.6
C15 C8 C1 105.08(18)
C15 C8 C9 122.3(2)
C1 C8 C9 132.56(19)
C14 C9 C10 116.2(2)
C14 C9 C8 119.36(18)
C10 C9 C8 124.3(2)
C11 C10 C9 122.1(2)
C11 C10 Cl1 118.08(17)
C9 C10 Cl1 119.85(17)
C12 C11 C10 119.5(2)
C12 C11 H11 120.2
C10 C11 H11 120.2
C11 C12 C13 120.4(2)
C11 C12 Cl2 119.78(19)
C13 C12 Cl2 119.8(2)
C12 C13 C14 119.2(2)
C12 C13 H13 120.4
C14 C13 H13 120.4
C13 C14 C9 122.6(2)
C13 C14 H14 118.7
C9 C14 H14 118.7
N3 C15 C8 131.98(19)
N3 C15 N2 122.52(18)
C8 C15 N2 105.50(19)
N3 C16 C17 121.5(2)
N3 C16 C20 117.33(19)
C17 C16 C20 121.14(19)
C18 C17 C16 120.4(2)
C18 C17 H17 119.8
C16 C17 H17 119.8
C17 C18 N2 118.08(19)
C17 C18 C19 123.80(19)
N2 C18 C19 118.1(2)
F1 C19 F2 106.4(2)
F1 C19 F3 105.79(17)
F2 C19 F3 108.3(2)
F1 C19 C18 112.40(18)
F2 C19 C18 112.87(18)
F3 C19 C18 110.76(19)
C25 C20 C21 118.2(2)
C25 C20 C16 120.87(19)
C21 C20 C16 120.9(2)
C22 C21 C20 120.9(2)
C22 C21 H21 119.6
C20 C21 H21 119.6
C23 C22 C21 118.9(2)
C23 C22 H22 120.6
C21 C22 H22 120.6
F4 C23 C22 118.7(2)
F4 C23 C24 118.7(2)
C22 C23 C24 122.6(2)
C23 C24 C25 118.3(2)
C23 C24 H24 120.9
C25 C24 H24 120.9
C24 C25 C20 121.2(2)
C24 C25 H25 119.4
C20 C25 H25 119.4

loop_
_geom_bond_atom_site_label_1
_geom_bond_atom_site_label_2
_geom_bond_distance
Cl1 C10 1.734(2)
Cl2 C12 1.728(2)
F1 C19 1.320(3)
F2 C19 1.320(3)
F3 C19 1.325(2)
F4 C23 1.356(3)
N1 C1 1.354(3)
N1 N2 1.356(2)
N2 C18 1.369(3)
N2 C15 1.397(3)
N3 C16 1.328(3)
N3 C15 1.349(3)
C1 C8 1.409(3)
C1 C2 1.477(3)
C2 C3 1.386(3)
C2 C7 1.392(3)
C3 C4 1.389(4)
C3 H3 0.9300
C4 C5 1.375(4)
C4 H4 0.9300
C5 C6 1.369(4)
C5 H5 0.9300
C6 C7 1.380(4)
C6 H6 0.9300
C7 H7 0.9300
C8 C15 1.391(3)
C8 C9 1.477(3)
C9 C14 1.386(3)
C9 C10 1.387(3)
C10 C11 1.379(3)
C11 C12 1.367(3)
C11 H11 0.9300
C12 C13 1.370(3)
C13 C14 1.375(3)
C13 H13 0.9300
C14 H14 0.9300
C16 C17 1.425(3)
C16 C20 1.481(3)
C17 C18 1.352(3)
C17 H17 0.9300
C18 C19 1.498(3)
C20 C25 1.390(3)
C20 C21 1.396(3)
C21 C22 1.376(3)
C21 H21 0.9300
C22 C23 1.365(4)
C22 H22 0.9300
C23 C24 1.368(4)
C24 C25 1.384(3)
C24 H24 0.9300
C25 H25 0.9300

loop_
_geom_torsion_atom_site_label_1
_geom_torsion_atom_site_label_2
_geom_torsion_atom_site_label_3
_geom_torsion_atom_site_label_4
_geom_torsion
C1 N1 N2 C18 -178.37(19)
C1 N1 N2 C15 -0.6(2)
N2 N1 C1 C8 -0.7(2)
N2 N1 C1 C2 175.35(17)
N1 C1 C2 C3 22.1(3)
C8 C1 C2 C3 -162.6(2)
N1 C1 C2 C7 -153.9(2)
C8 C1 C2 C7 21.4(3)
C7 C2 C3 C4 0.4(3)
C1 C2 C3 C4 -175.6(2)
C2 C3 C4 C5 -0.3(4)
C3 C4 C5 C6 -0.4(4)
C4 C5 C6 C7 1.0(4)
C5 C6 C7 C2 -0.8(4)
C3 C2 C7 C6 0.1(4)
C1 C2 C7 C6 176.1(2)
N1 C1 C8 C15 1.8(2)
C2 C1 C8 C15 -173.7(2)
N1 C1 C8 C9 179.3(2)
C2 C1 C8 C9 3.9(4)
C15 C8 C9 C14 59.2(3)
C1 C8 C9 C14 -118.0(3)
C15 C8 C9 C10 -117.6(2)
C1 C8 C9 C10 65.3(3)
C14 C9 C10 C11 0.7(4)
C8 C9 C10 C11 177.6(2)
C14 C9 C10 Cl1 -179.21(19)
C8 C9 C10 Cl1 -2.3(3)
C9 C10 C11 C12 -0.2(4)
Cl1 C10 C11 C12 179.8(2)
C10 C11 C12 C13 -0.9(4)
C10 C11 C12 Cl2 -179.9(2)
C11 C12 C13 C14 1.3(5)
Cl2 C12 C13 C14 -179.7(2)
C12 C13 C14 C9 -0.7(5)
C10 C9 C14 C13 -0.3(4)
C8 C9 C14 C13 -177.3(3)
C16 N3 C15 C8 -179.1(2)
C16 N3 C15 N2 0.6(3)
C1 C8 C15 N3 177.8(2)
C9 C8 C15 N3 -0.1(3)
C1 C8 C15 N2 -2.0(2)
C9 C8 C15 N2 -179.81(18)
N1 N2 C15 N3 -178.07(17)
C18 N2 C15 N3 -0.1(3)
N1 N2 C15 C8 1.7(2)
C18 N2 C15 C8 179.63(17)
C15 N3 C16 C17 -0.2(3)
C15 N3 C16 C20 179.71(17)
N3 C16 C17 C18 -0.7(3)
C20 C16 C17 C18 179.40(18)
C16 C17 C18 N2 1.2(3)
C16 C17 C18 C19 -178.71(19)
N1 N2 C18 C17 176.86(18)
C15 N2 C18 C17 -0.8(3)
N1 N2 C18 C19 -3.3(3)
C15 N2 C18 C19 179.10(19)
C17 C18 C19 F1 -115.6(2)
N2 C18 C19 F1 64.6(3)
C17 C18 C19 F2 124.1(2)
N2 C18 C19 F2 -55.8(3)
C17 C18 C19 F3 2.5(3)
N2 C18 C19 F3 -177.34(19)
N3 C16 C20 C25 -15.9(3)
C17 C16 C20 C25 164.1(2)
N3 C16 C20 C21 163.79(19)
C17 C16 C20 C21 -16.3(3)
C25 C20 C21 C22 -1.1(3)
C16 C20 C21 C22 179.3(2)
C20 C21 C22 C23 -0.3(4)
C21 C22 C23 F4 -178.4(2)
C21 C22 C23 C24 1.4(4)
F4 C23 C24 C25 178.7(2)
C22 C23 C24 C25 -1.1(4)
C23 C24 C25 C20 -0.3(4)
C21 C20 C25 C24 1.4(3)
C16 C20 C25 C24 -179.0(2)

loop_
_cod_related_entry_id
_cod_related_entry_database
_cod_related_entry_code
1 ChemSpider 30657787
